data_4508771
loop_
_publ_author_name
'Zhang, Ling-Yun'
'Zhang, Jie-Peng'
'Lin, Yan-Yong'
'Chen, Xiao-Ming'

_publ_section_title
;
 Syntheses, Structures, and Photoluminescence of Three Coordination
 Polymers of Cadmium Dicarboxylates
;
_journal_issue 7
_journal_name_full 'Crystal Growth &amp; Design'
_journal_page_first 1684
_journal_paper_doi 10.1021/cg060194f
_journal_volume 6
_journal_year 2006
_chemical_formula_sum 'C68 H48.5 Cd3 N4 O17.25'
_chemical_formula_weight 1534.81
_chemical_name_systematic
; 
 ? 
;
_space_group_IT_number 15
_symmetry_cell_setting monoclinic
_symmetry_space_group_name_Hall '-C 2yc'
_symmetry_space_group_name_H-M 'C 1 2/c 1'
_atom_sites_solution_hydrogens geom
_atom_sites_solution_primary direct
_atom_sites_solution_secondary difmap
_audit_creation_method SHELXL-97
_cell_angle_alpha 90.00
_cell_angle_beta 131.4200(10)
_cell_angle_gamma 90.00
_cell_formula_units_Z 8
_cell_length_a 31.0998(15)
_cell_length_b 24.0457(12)
_cell_length_c 23.0064(11)
_cell_measurement_temperature 293(2)
_cell_volume 12901.4(11)
_computing_structure_refinement 'SHELXL-97 (Sheldrick, 1997)'
_computing_structure_solution 'SHELXS-97 (Sheldrick, 1990)'
_diffrn_ambient_temperature 293(2)
_diffrn_measured_fraction_theta_full 0.985
_diffrn_measured_fraction_theta_max 0.985
_diffrn_radiation_monochromator graphite
_diffrn_radiation_source 'fine-focus sealed tube'
_diffrn_radiation_type MoK\a
_diffrn_radiation_wavelength 0.71073
_diffrn_reflns_av_R_equivalents 0.0326
_diffrn_reflns_av_sigmaI/netI 0.0337
_diffrn_reflns_limit_h_max 40
_diffrn_reflns_limit_h_min -40
_diffrn_reflns_limit_k_max 31
_diffrn_reflns_limit_k_min -31
_diffrn_reflns_limit_l_max 29
_diffrn_reflns_limit_l_min -29
_diffrn_reflns_number 53054
_diffrn_reflns_theta_full 27.50
_diffrn_reflns_theta_max 27.50
_diffrn_reflns_theta_min 2.80
_exptl_absorpt_coefficient_mu 1.054
_exptl_absorpt_correction_T_max 0.9691
_exptl_absorpt_correction_T_min 0.6209
_exptl_crystal_density_diffrn 1.580
_exptl_crystal_density_method 'not measured'
_exptl_crystal_F_000 6132
_exptl_crystal_size_max 0.50
_exptl_crystal_size_mid 0.30
_exptl_crystal_size_min 0.03
_refine_diff_density_max 1.396
_refine_diff_density_min -0.494
_refine_diff_density_rms 0.114
_refine_ls_extinction_method none
_refine_ls_goodness_of_fit_ref 1.044
_refine_ls_hydrogen_treatment mixed
_refine_ls_matrix_type full
_refine_ls_number_parameters 852
_refine_ls_number_reflns 14613
_refine_ls_number_restraints 2
_refine_ls_restrained_S_all 1.046
_refine_ls_R_factor_all 0.0479
_refine_ls_R_factor_gt 0.0371
_refine_ls_shift/su_max 0.002
_refine_ls_shift/su_mean 0.000
_refine_ls_structure_factor_coef Fsqd
_refine_ls_weighting_details 'calc w=1/[\s^2^(Fo^2^)+(0.0692P)^2^+0.0000P] where P=(Fo^2^+2Fc^2^)/3'
_refine_ls_weighting_scheme calc
_refine_ls_wR_factor_gt 0.1047
_refine_ls_wR_factor_ref 0.1097
_reflns_number_gt 11895
_reflns_number_total 14613
_reflns_threshold_expression >2sigma(I)
_cod_data_source_file cg060194fsup2.cif
_cod_data_source_block cd
_cod_depositor_comments
;
The following automatic conversions were performed:

'_symmetry_cell_setting' value 'Monoclinic' changed to 'monoclinic'
according to /home/saulius/struct/CIF-dictionaries/cif_core.dic
dictionary named 'cif_core.dic' version 2.4.2 from 2011-04-26.

Automatic conversion script
Id: cif_fix_values 1891 2012-01-12 08:04:46Z andrius 
;
_cod_original_sg_symbol_H-M C2/c
_cod_original_formula_sum 'C68 H48.50 Cd3 N4 O17.25'
_cod_database_code 4508771

loop_
_symmetry_equiv_pos_as_xyz
'x, y, z'
'-x, y, -z+1/2'
'x+1/2, y+1/2, z'
'-x+1/2, y+1/2, -z+1/2'
'-x, -y, -z'
'x, -y, z-1/2'
'-x+1/2, -y+1/2, -z'
'x+1/2, -y+1/2, z-1/2'

loop_
_atom_site_label
_atom_site_type_symbol
_atom_site_fract_x
_atom_site_fract_y
_atom_site_fract_z
_atom_site_U_iso_or_equiv
_atom_site_adp_type
_atom_site_occupancy
_atom_site_symmetry_multiplicity
_atom_site_calc_flag
_atom_site_refinement_flags
_atom_site_disorder_assembly
_atom_site_disorder_group
Cd1 Cd 0.044187(10) 0.461141(9) 0.978716(14) 0.02328(7) Uani 1 1 d . . .
Cd2 Cd 0.198986(10) 0.374988(9) 1.041253(13) 0.02211(7) Uani 1 1 d . . .
Cd3 Cd 0.139063(10) 0.324180(9) 1.135402(13) 0.02345(7) Uani 1 1 d . . .
O1 O 0.27703(11) 0.56888(10) 1.58539(14) 0.0348(6) Uani 1 1 d . . .
O2 O 0.23007(11) 0.60757(11) 1.47115(15) 0.0358(6) Uani 1 1 d . . .
O3 O 0.24888(11) 0.57409(11) 1.38400(14) 0.0357(6) Uani 1 1 d . . .
H3 H 0.2341 0.5908 1.3997 0.054 Uiso 1 1 d R . .
O4 O 0.26072(12) 0.44579(11) 1.35414(14) 0.0407(6) Uani 1 1 d . . .
H4A H 0.2387 0.4210 1.3245 0.061 Uiso 1 1 calc R . .
O5 O 0.20275(11) 0.38550(10) 1.23584(14) 0.0343(6) Uani 1 1 d . . .
O6 O 0.20151(11) 0.39634(10) 1.14036(14) 0.0340(6) Uani 1 1 d . . .
O7 O 0.05767(12) 0.27055(10) 1.07987(15) 0.0384(6) Uani 1 1 d . . .
O8 O 0.10957(12) 0.29177(11) 1.20325(16) 0.0389(6) Uani 1 1 d . . .
O9 O 0.07737(12) 0.26649(12) 1.27599(16) 0.0450(7) Uani 1 1 d . . .
H9 H 0.0974 0.2816 1.2673 0.068 Uiso 1 1 d R . .
O10 O 0.13068(11) 0.29606(11) 1.03344(14) 0.0354(6) Uani 1 1 d . . .
O11 O 0.14210(11) 0.30941(11) 0.94985(14) 0.0365(6) Uani 1 1 d . . .
O12 O 0.07332(11) 0.26679(11) 0.81498(14) 0.0364(6) Uani 1 1 d . . .
H12 H 0.0976 0.2877 0.8535 0.055 Uiso 1 1 d R . .
O13 O 0.04549(11) 0.48168(11) 0.88099(14) 0.0381(6) Uani 1 1 d . A .
O14 O 0.11779(11) 0.42956(11) 0.97279(15) 0.0402(6) Uani 1 1 d . A .
O15 O 0.07848(10) 0.40028(9) 1.08472(14) 0.0295(5) Uani 1 1 d . . .
O16 O 0.02562(11) 0.46939(10) 1.06598(16) 0.0350(6) Uani 1 1 d . . .
N1 N 0.20862(13) 0.25731(12) 1.21160(17) 0.0312(6) Uani 1 1 d . . .
N2 N 0.39260(13) 0.03297(12) 1.44686(19) 0.0339(7) Uani 1 1 d . . .
N3 N -0.02347(12) 0.39387(11) 0.89519(17) 0.0289(6) Uani 1 1 d . . .
N4 N -0.23098(12) 0.19229(11) 0.62547(16) 0.0270(6) Uani 1 1 d . . .
C1 C 0.27124(15) 0.57825(13) 1.5268(2) 0.0276(7) Uani 1 1 d . . .
C2 C 0.31279(15) 0.55433(13) 1.52129(19) 0.0271(7) Uani 1 1 d . . .
C3 C 0.36296(16) 0.53179(17) 1.5853(2) 0.0391(9) Uani 1 1 d . . .
H3A H 0.3710 0.5315 1.6320 0.047 Uiso 1 1 calc R . .
C4 C 0.40299(17) 0.5089(2) 1.5816(2) 0.0478(11) Uani 1 1 d . . .
C5 C 0.4550(2) 0.4855(3) 1.6477(3) 0.089(2) Uani 1 1 d . . .
H5A H 0.4637 0.4859 1.6949 0.107 Uiso 1 1 calc R . .
C6 C 0.4925(2) 0.4622(3) 1.6430(3) 0.096(2) Uani 1 1 d . . .
H6A H 0.5265 0.4465 1.6868 0.115 Uiso 1 1 calc R . .
C7 C 0.4804(2) 0.4619(2) 1.5733(3) 0.0688(16) Uani 1 1 d . . .
H7A H 0.5067 0.4467 1.5711 0.083 Uiso 1 1 calc R . .
C8 C 0.43005(18) 0.48371(19) 1.5074(3) 0.0478(10) Uani 1 1 d . . .
H8A H 0.4225 0.4828 1.4610 0.057 Uiso 1 1 calc R . .
C9 C 0.38990(15) 0.50738(16) 1.5098(2) 0.0357(8) Uani 1 1 d . . .
C10 C 0.33609(15) 0.52822(13) 1.4423(2) 0.0277(7) Uani 1 1 d . . .
C11 C 0.29959(14) 0.55291(14) 1.44901(19) 0.0272(7) Uani 1 1 d . . .
C12 C 0.31639(14) 0.51710(14) 1.3645(2) 0.0276(7) Uani 1 1 d . . .
C13 C 0.33550(15) 0.54821(14) 1.3331(2) 0.0303(7) Uani 1 1 d . . .
C14 C 0.37222(16) 0.59491(16) 1.3724(3) 0.0394(9) Uani 1 1 d . . .
H14A H 0.3863 0.6041 1.4216 0.047 Uiso 1 1 calc R . .
C15 C 0.3870(2) 0.62628(18) 1.3388(3) 0.0525(12) Uani 1 1 d . . .
H15A H 0.4110 0.6568 1.3653 0.063 Uiso 1 1 calc R . .
C16 C 0.3667(2) 0.6136(2) 1.2655(3) 0.0619(14) Uani 1 1 d . . .
H16A H 0.3765 0.6361 1.2429 0.074 Uiso 1 1 calc R . .
C17 C 0.3321(2) 0.56783(19) 1.2259(3) 0.0531(11) Uani 1 1 d . . .
H17A H 0.3194 0.5591 1.1773 0.064 Uiso 1 1 calc R . .
C18 C 0.31594(17) 0.53418(15) 1.2589(2) 0.0346(8) Uani 1 1 d . . .
C19 C 0.27918(16) 0.48785(15) 1.2193(2) 0.0338(8) Uani 1 1 d . . .
H19A H 0.2672 0.4777 1.1716 0.041 Uiso 1 1 calc R . .
C20 C 0.26085(15) 0.45760(13) 1.2500(2) 0.0276(7) Uani 1 1 d . . .
C21 C 0.27944(15) 0.47346(14) 1.32310(19) 0.0280(7) Uani 1 1 d . . .
C22 C 0.21987(15) 0.41062(13) 1.20576(19) 0.0277(7) Uani 1 1 d . . .
C23 C 0.06540(17) 0.26947(14) 1.1407(2) 0.0333(8) Uani 1 1 d . . .
C24 C 0.02388(17) 0.24124(14) 1.1423(2) 0.0354(8) Uani 1 1 d . . .
C25 C -0.0228(2) 0.21595(18) 1.0769(3) 0.0481(11) Uani 1 1 d . . .
H25A H -0.0284 0.2173 1.0319 0.058 Uiso 1 1 calc R . .
C26 C -0.0630(2) 0.1875(2) 1.0762(3) 0.0626(14) Uani 1 1 d . . .
C27 C -0.1111(3) 0.1597(3) 1.0095(4) 0.094(2) Uani 1 1 d . . .
H27A H -0.1178 0.1607 0.9637 0.113 Uiso 1 1 calc R . .
C28 C -0.1476(4) 0.1313(3) 1.0124(5) 0.132(4) Uani 1 1 d . . .
H28A H -0.1797 0.1138 0.9680 0.158 Uiso 1 1 calc R . .
C29 C -0.1373(4) 0.1280(3) 1.0823(5) 0.127(4) Uani 1 1 d . . .
H29A H -0.1615 0.1074 1.0844 0.153 Uiso 1 1 calc R . .
C30 C -0.0932(3) 0.1543(2) 1.1438(4) 0.091(2) Uani 1 1 d . . .
H30A H -0.0878 0.1531 1.1886 0.109 Uiso 1 1 calc R . .
C31 C -0.0531(2) 0.18450(19) 1.1456(3) 0.0611(15) Uani 1 1 d . . .
C32 C -0.0053(2) 0.21189(16) 1.2129(3) 0.0457(10) Uani 1 1 d . . .
C33 C 0.03220(18) 0.23952(15) 1.2110(2) 0.0371(9) Uani 1 1 d . . .
C34 C 0.11780(14) 0.28491(14) 0.97065(19) 0.0276(7) Uani 1 1 d . . .
C35 C 0.07394(14) 0.24137(14) 0.91767(18) 0.0257(7) Uani 1 1 d . . .
C36 C 0.05172(15) 0.20830(14) 0.94097(19) 0.0281(7) Uani 1 1 d . . .
H36A H 0.0650 0.2127 0.9907 0.034 Uiso 1 1 calc R . .
C37 C 0.00964(15) 0.16812(14) 0.8919(2) 0.0286(7) Uani 1 1 d . . .
C38 C -0.01417(18) 0.13419(16) 0.9146(2) 0.0387(9) Uani 1 1 d . . .
H38A H -0.0010 0.1377 0.9643 0.046 Uiso 1 1 calc R . .
C39 C -0.0560(2) 0.09642(17) 0.8649(3) 0.0491(11) Uani 1 1 d . . .
H39A H -0.0714 0.0746 0.8807 0.059 Uiso 1 1 calc R . .
C40 C -0.0760(2) 0.09042(17) 0.7897(3) 0.0508(11) Uani 1 1 d . . .
H40A H -0.1040 0.0641 0.7563 0.061 Uiso 1 1 calc R . .
C41 C -0.05478(17) 0.12264(15) 0.7650(2) 0.0369(9) Uani 1 1 d . . .
H41A H -0.0692 0.1186 0.7147 0.044 Uiso 1 1 calc R . .
C42 C -0.01127(15) 0.16213(13) 0.81457(19) 0.0267(7) Uani 1 1 d . . .
C43 C 0.01168(13) 0.19654(13) 0.79057(17) 0.0221(6) Uani 1 1 d . . .
C44 C 0.05335(14) 0.23494(13) 0.84107(18) 0.0247(7) Uani 1 1 d . . .
C45A C 0.0946(6) 0.4333(5) 0.8508(6) 0.067(3) Uani 0.50 1 d PD A 1
H45A H 0.0707 0.4010 0.8255 0.101 Uiso 0.50 1 calc PR A 1
H45B H 0.1337 0.4234 0.8773 0.101 Uiso 0.50 1 calc PR A 1
H45C H 0.0822 0.4614 0.8129 0.101 Uiso 0.50 1 calc PR A 1
C45B C 0.1231(5) 0.4720(7) 0.8830(8) 0.096(5) Uani 0.50 1 d PD A 2
H45D H 0.1459 0.5045 0.9111 0.144 Uiso 0.50 1 calc PR A 2
H45E H 0.0962 0.4801 0.8284 0.144 Uiso 0.50 1 calc PR A 2
H45F H 0.1476 0.4420 0.8931 0.144 Uiso 0.50 1 calc PR A 2
C46 C 0.0906(2) 0.4554(2) 0.9089(3) 0.0699(17) Uani 1 1 d D . .
C47 C 0.0620(3) 0.4118(2) 1.1730(3) 0.0724(17) Uani 1 1 d . . .
H47A H 0.0413 0.4376 1.1784 0.109 Uiso 1 1 calc R . .
H47B H 0.1018 0.4125 1.2189 0.109 Uiso 1 1 calc R . .
H47C H 0.0470 0.3750 1.1655 0.109 Uiso 1 1 calc R . .
C48 C 0.05530(16) 0.42764(14) 1.1047(2) 0.0319(8) Uani 1 1 d . . .
C49 C 0.3896(2) 0.0773(2) 1.4776(3) 0.0712(17) Uani 1 1 d . . .
H49A H 0.4118 0.0781 1.5311 0.085 Uiso 1 1 calc R . .
C50 C 0.3552(2) 0.1228(2) 1.4349(3) 0.0675(17) Uani 1 1 d . . .
H50A H 0.3555 0.1534 1.4598 0.081 Uiso 1 1 calc R . .
C51 C 0.32050(15) 0.12286(14) 1.3553(2) 0.0299(7) Uani 1 1 d . . .
C52 C 0.32342(17) 0.07609(15) 1.3236(2) 0.0427(10) Uani 1 1 d . . .
H52A H 0.3011 0.0736 1.2702 0.051 Uiso 1 1 calc R . .
C53 C 0.35941(16) 0.03296(15) 1.3708(2) 0.0411(10) Uani 1 1 d . . .
H53A H 0.3603 0.0019 1.3475 0.049 Uiso 1 1 calc R . .
C54 C 0.28233(15) 0.16975(14) 1.3066(2) 0.0296(7) Uani 1 1 d . . .
C55 C 0.2764(2) 0.21580(17) 1.3367(2) 0.0508(12) Uani 1 1 d . . .
H55A H 0.2971 0.2182 1.3897 0.061 Uiso 1 1 calc R . .
C56 C 0.2399(2) 0.25799(17) 1.2883(2) 0.0522(12) Uani 1 1 d . . .
H56A H 0.2367 0.2886 1.3099 0.063 Uiso 1 1 calc R . .
C57 C 0.25010(15) 0.16941(13) 1.2274(2) 0.0292(7) Uani 1 1 d . . .
H57A H 0.2527 0.1395 1.2042 0.035 Uiso 1 1 calc R . .
C58 C 0.21409(14) 0.21324(13) 1.1827(2) 0.0269(7) Uani 1 1 d . . .
H58A H 0.1925 0.2117 1.1295 0.032 Uiso 1 1 calc R . .
C59 C -0.0646(2) 0.40489(18) 0.8212(3) 0.078(2) Uani 1 1 d . . .
H59A H -0.0671 0.4409 0.8044 0.094 Uiso 1 1 calc R . .
C60 C -0.1044(2) 0.36652(19) 0.7668(3) 0.085(2) Uani 1 1 d . . .
H60A H -0.1316 0.3769 0.7150 0.102 Uiso 1 1 calc R . .
C61 C -0.10427(14) 0.31344(13) 0.78789(19) 0.0252(7) Uani 1 1 d . . .
C62 C -0.06280(19) 0.30278(16) 0.8652(2) 0.0513(12) Uani 1 1 d . . .
H62A H -0.0606 0.2677 0.8839 0.062 Uiso 1 1 calc R . .
C63 C -0.02391(19) 0.34328(16) 0.9161(2) 0.0488(11) Uani 1 1 d . . .
H63A H 0.0036 0.3341 0.9684 0.059 Uiso 1 1 calc R . .
C64 C -0.14766(13) 0.27140(13) 0.73121(19) 0.0236(6) Uani 1 1 d . . .
C65 C -0.14845(16) 0.21864(15) 0.7549(2) 0.0373(9) Uani 1 1 d . . .
H65A H -0.1211 0.2087 0.8069 0.045 Uiso 1 1 calc R . .
C66 C -0.18980(16) 0.18095(14) 0.7013(2) 0.0372(9) Uani 1 1 d . . .
H66A H -0.1892 0.1457 0.7186 0.045 Uiso 1 1 calc R . .
C67 C -0.18930(15) 0.28256(13) 0.6520(2) 0.0286(7) Uani 1 1 d . . .
H67A H -0.1900 0.3169 0.6327 0.034 Uiso 1 1 calc R . .
C68 C -0.22911(15) 0.24288(14) 0.60278(19) 0.0281(7) Uani 1 1 d . . .
H68A H -0.2566 0.2515 0.5503 0.034 Uiso 1 1 calc R . .
O1W O 0.0000 0.54694(19) 0.7500 0.0621(12) Uani 1 2 d S . .
H1WA H 0.0212 0.5404 0.7397 0.074 Uiso 0.50 1 d PR . .
H1WB H -0.0288 0.5683 0.7208 0.074 Uiso 0.50 1 d PR . .
O2W O 0.4329(3) 0.1409(3) 1.6478(4) 0.077(2) Uani 0.50 1 d P . .
H2WA H 0.4539 0.1433 1.6366 0.093 Uiso 0.50 1 d PR . .
H2WB H 0.4481 0.1394 1.6949 0.093 Uiso 0.50 1 d PR . .
O3W O 0.1537(8) 0.4920(7) 1.2886(13) 0.121(8) Uani 0.25 1 d P . .
H3WA H 0.1396 0.5182 1.2557 0.145 Uiso 0.25 1 d PR . .
H3WB H 0.1354 0.4796 1.3014 0.145 Uiso 0.25 1 d PR . .

loop_
_atom_site_aniso_label
_atom_site_aniso_U_11
_atom_site_aniso_U_22
_atom_site_aniso_U_33
_atom_site_aniso_U_23
_atom_site_aniso_U_13
_atom_site_aniso_U_12
Cd1 0.02218(13) 0.01910(11) 0.02599(13) -0.00361(8) 0.01484(11) -0.00088(8)
Cd2 0.02218(13) 0.02465(12) 0.01918(12) -0.00014(8) 0.01355(11) 0.00171(9)
Cd3 0.02833(14) 0.02139(12) 0.02129(12) 0.00205(8) 0.01669(11) 0.00427(9)
O1 0.0436(15) 0.0395(14) 0.0323(13) 0.0049(11) 0.0297(13) 0.0054(11)
O2 0.0369(15) 0.0429(14) 0.0347(14) 0.0084(11) 0.0266(13) 0.0140(12)
O3 0.0339(14) 0.0484(15) 0.0268(13) 0.0099(11) 0.0210(12) 0.0151(11)
O4 0.0573(18) 0.0407(14) 0.0295(13) -0.0102(11) 0.0310(14) -0.0201(13)
O5 0.0432(16) 0.0278(12) 0.0286(13) -0.0041(10) 0.0223(13) -0.0059(11)
O6 0.0366(15) 0.0377(14) 0.0245(12) -0.0074(10) 0.0189(12) 0.0028(11)
O7 0.0511(17) 0.0390(14) 0.0398(15) 0.0012(12) 0.0364(14) -0.0004(12)
O8 0.0470(17) 0.0395(14) 0.0426(16) -0.0010(12) 0.0350(15) -0.0028(12)
O9 0.0541(18) 0.0548(17) 0.0427(16) -0.0031(13) 0.0391(16) -0.0055(14)
O10 0.0360(15) 0.0451(15) 0.0232(12) -0.0080(11) 0.0188(12) -0.0034(11)
O11 0.0366(15) 0.0455(15) 0.0280(13) -0.0101(11) 0.0216(12) -0.0153(12)
O12 0.0381(15) 0.0503(15) 0.0243(12) -0.0085(11) 0.0221(12) -0.0200(12)
O13 0.0359(15) 0.0444(15) 0.0317(14) 0.0109(11) 0.0213(13) 0.0184(12)
O14 0.0414(16) 0.0535(16) 0.0297(14) 0.0148(12) 0.0252(13) 0.0229(13)
O15 0.0339(14) 0.0265(12) 0.0306(13) 0.0035(10) 0.0224(12) 0.0100(10)
O16 0.0346(14) 0.0281(12) 0.0444(15) 0.0050(11) 0.0271(13) 0.0098(10)
N1 0.0368(17) 0.0270(14) 0.0270(15) 0.0033(12) 0.0199(14) 0.0066(12)
N2 0.0335(17) 0.0300(15) 0.0415(18) 0.0120(13) 0.0263(16) 0.0092(13)
N3 0.0272(16) 0.0238(14) 0.0287(15) -0.0030(11) 0.0154(14) -0.0012(11)
N4 0.0255(15) 0.0278(14) 0.0254(14) -0.0003(11) 0.0158(13) -0.0021(11)
C1 0.0326(19) 0.0233(16) 0.0310(18) -0.0038(13) 0.0228(17) -0.0033(14)
C2 0.0283(18) 0.0263(16) 0.0248(16) -0.0037(13) 0.0167(15) -0.0012(13)
C3 0.034(2) 0.054(2) 0.0217(17) -0.0033(16) 0.0153(17) 0.0058(17)
C4 0.030(2) 0.072(3) 0.0259(19) -0.0005(19) 0.0124(18) 0.015(2)
C5 0.046(3) 0.164(6) 0.030(2) 0.008(3) 0.014(2) 0.044(4)
C6 0.046(3) 0.175(7) 0.041(3) 0.018(4) 0.017(3) 0.057(4)
C7 0.040(3) 0.101(4) 0.052(3) -0.002(3) 0.025(3) 0.026(3)
C8 0.037(2) 0.061(3) 0.042(2) -0.007(2) 0.024(2) 0.010(2)
C9 0.0257(19) 0.043(2) 0.0297(19) -0.0088(16) 0.0148(17) 0.0018(15)
C10 0.0278(18) 0.0281(16) 0.0254(17) -0.0071(13) 0.0168(16) -0.0036(13)
C11 0.0276(18) 0.0273(16) 0.0252(17) -0.0015(13) 0.0168(16) 0.0001(13)
C12 0.0273(18) 0.0279(16) 0.0273(17) -0.0030(13) 0.0180(16) 0.0025(14)
C13 0.0304(19) 0.0344(18) 0.0349(19) -0.0022(15) 0.0254(17) 0.0028(15)
C14 0.029(2) 0.040(2) 0.051(2) -0.0057(18) 0.027(2) -0.0041(16)
C15 0.050(3) 0.043(2) 0.078(3) -0.006(2) 0.048(3) -0.010(2)
C16 0.074(4) 0.057(3) 0.092(4) 0.008(3) 0.071(3) -0.009(2)
C17 0.068(3) 0.057(3) 0.066(3) 0.003(2) 0.058(3) -0.001(2)
C18 0.040(2) 0.0343(18) 0.045(2) -0.0003(16) 0.035(2) 0.0012(16)
C19 0.042(2) 0.0380(19) 0.0306(18) -0.0039(15) 0.0281(18) 0.0036(16)
C20 0.0339(19) 0.0243(16) 0.0255(17) -0.0013(13) 0.0200(16) 0.0037(14)
C21 0.035(2) 0.0279(16) 0.0249(17) 0.0002(13) 0.0214(16) 0.0007(14)
C22 0.0315(19) 0.0244(16) 0.0230(16) 0.0005(13) 0.0161(16) 0.0076(14)
C23 0.047(2) 0.0246(16) 0.047(2) 0.0053(15) 0.039(2) 0.0053(15)
C24 0.049(2) 0.0281(17) 0.049(2) -0.0012(16) 0.041(2) 0.0019(16)
C25 0.063(3) 0.050(2) 0.057(3) -0.014(2) 0.050(3) -0.009(2)
C26 0.077(4) 0.062(3) 0.082(4) -0.040(3) 0.067(3) -0.031(3)
C27 0.095(5) 0.119(5) 0.109(5) -0.076(4) 0.084(5) -0.061(4)
C28 0.133(7) 0.148(7) 0.174(8) -0.124(6) 0.126(7) -0.103(6)
C29 0.168(7) 0.131(6) 0.184(8) -0.113(6) 0.159(7) -0.106(6)
C30 0.133(6) 0.080(4) 0.142(6) -0.063(4) 0.125(5) -0.066(4)
C31 0.090(4) 0.045(2) 0.099(4) -0.033(3) 0.084(4) -0.029(2)
C32 0.073(3) 0.0320(19) 0.067(3) -0.0023(19) 0.062(3) -0.0012(19)
C33 0.051(2) 0.0298(18) 0.050(2) -0.0010(16) 0.042(2) 0.0015(17)
C34 0.0242(18) 0.0329(17) 0.0205(16) -0.0020(13) 0.0126(15) 0.0022(14)
C35 0.0229(17) 0.0312(17) 0.0201(15) -0.0014(13) 0.0129(14) -0.0002(13)
C36 0.0314(19) 0.0353(18) 0.0177(15) 0.0022(13) 0.0163(15) 0.0019(14)
C37 0.035(2) 0.0290(17) 0.0261(17) 0.0052(13) 0.0218(16) 0.0039(14)
C38 0.052(3) 0.039(2) 0.0323(19) 0.0064(16) 0.031(2) -0.0013(18)
C39 0.068(3) 0.044(2) 0.050(3) 0.0034(19) 0.046(3) -0.015(2)
C40 0.066(3) 0.040(2) 0.051(3) -0.0100(19) 0.041(2) -0.024(2)
C41 0.049(2) 0.0320(19) 0.034(2) -0.0059(15) 0.0289(19) -0.0119(16)
C42 0.0322(19) 0.0249(15) 0.0229(16) 0.0016(12) 0.0182(15) 0.0024(13)
C43 0.0228(16) 0.0237(15) 0.0200(16) 0.0019(12) 0.0142(14) 0.0041(12)
C44 0.0246(17) 0.0290(16) 0.0205(15) 0.0001(12) 0.0149(15) -0.0004(13)
C45A 0.077(9) 0.092(9) 0.046(6) 0.022(6) 0.046(7) 0.042(7)
C45B 0.100(11) 0.151(14) 0.085(10) 0.085(10) 0.081(10) 0.083(10)
C46 0.076(4) 0.108(4) 0.048(3) 0.039(3) 0.051(3) 0.061(3)
C47 0.121(5) 0.060(3) 0.078(4) 0.028(3) 0.084(4) 0.047(3)
C48 0.037(2) 0.0238(16) 0.0358(19) 0.0013(14) 0.0245(18) 0.0041(14)
C49 0.104(4) 0.076(3) 0.039(2) 0.032(2) 0.050(3) 0.062(3)
C50 0.098(4) 0.060(3) 0.039(2) 0.018(2) 0.043(3) 0.051(3)
C51 0.0279(19) 0.0268(17) 0.0338(19) 0.0090(14) 0.0199(17) 0.0067(14)
C52 0.041(2) 0.0304(19) 0.0278(19) 0.0005(15) 0.0107(18) 0.0085(16)
C53 0.033(2) 0.0234(17) 0.039(2) -0.0022(15) 0.0115(19) 0.0047(15)
C54 0.0309(19) 0.0276(17) 0.0304(18) 0.0065(14) 0.0203(17) 0.0060(14)
C55 0.071(3) 0.040(2) 0.027(2) 0.0095(16) 0.026(2) 0.025(2)
C56 0.074(3) 0.037(2) 0.029(2) 0.0064(16) 0.027(2) 0.028(2)
C57 0.0330(19) 0.0255(16) 0.0309(18) 0.0029(13) 0.0219(17) 0.0051(14)
C58 0.0275(18) 0.0275(16) 0.0244(16) 0.0019(13) 0.0166(15) 0.0024(13)
C59 0.074(4) 0.033(2) 0.037(2) 0.0114(18) -0.001(2) -0.028(2)
C60 0.083(4) 0.042(2) 0.033(2) 0.0123(19) -0.003(2) -0.030(3)
C61 0.0228(17) 0.0231(15) 0.0275(17) -0.0018(13) 0.0157(15) -0.0021(12)
C62 0.052(3) 0.0286(19) 0.032(2) 0.0042(16) 0.010(2) -0.0109(18)
C63 0.047(3) 0.033(2) 0.0274(19) 0.0027(16) 0.0079(19) -0.0092(18)
C64 0.0204(16) 0.0245(15) 0.0250(16) -0.0009(12) 0.0146(14) -0.0009(12)
C65 0.032(2) 0.0326(19) 0.0247(18) 0.0028(14) 0.0094(16) -0.0073(15)
C66 0.033(2) 0.0268(17) 0.0313(19) 0.0052(14) 0.0126(17) -0.0063(15)
C67 0.0321(19) 0.0247(16) 0.0296(18) 0.0010(13) 0.0207(16) -0.0029(14)
C68 0.0275(18) 0.0324(17) 0.0214(16) 0.0015(13) 0.0149(15) -0.0007(14)
O1W 0.073(3) 0.064(3) 0.052(3) 0.000 0.043(3) 0.000
O2W 0.098(6) 0.068(4) 0.054(4) -0.021(4) 0.045(4) 0.013(4)
O3W 0.097(14) 0.065(11) 0.17(2) 0.001(12) 0.076(15) 0.025(10)

loop_
_atom_type_symbol
_atom_type_description
_atom_type_scat_dispersion_real
_atom_type_scat_dispersion_imag
_atom_type_scat_source
C C 0.0033 0.0016 'International Tables Vol C Tables 4.2.6.8 and 6.1.1.4'
H H 0.0000 0.0000 'International Tables Vol C Tables 4.2.6.8 and 6.1.1.4'
N N 0.0061 0.0033 'International Tables Vol C Tables 4.2.6.8 and 6.1.1.4'
O O 0.0106 0.0060 'International Tables Vol C Tables 4.2.6.8 and 6.1.1.4'
Cd Cd -0.8075 1.2024 'International Tables Vol C Tables 4.2.6.8 and 6.1.1.4'

loop_
_geom_angle_atom_site_label_1
_geom_angle_atom_site_label_2
_geom_angle_atom_site_label_3
_geom_angle
_geom_angle_site_symmetry_1
_geom_angle_site_symmetry_3
N2 Cd1 N3 175.27(11) 4_557 .
N2 Cd1 O13 90.42(11) 4_557 .
N3 Cd1 O13 86.20(10) . .
N2 Cd1 O16 83.13(10) 4_557 5_567
N3 Cd1 O16 93.65(10) . 5_567
O13 Cd1 O16 91.59(9) . 5_567
N2 Cd1 O15 96.57(10) 4_557 .
N3 Cd1 O15 88.07(9) . .
O13 Cd1 O15 145.98(8) . .
O16 Cd1 O15 122.26(8) 5_567 .
N2 Cd1 O16 82.97(10) 4_557 .
N3 Cd1 O16 99.19(10) . .
O13 Cd1 O16 160.63(8) . .
O16 Cd1 O16 69.60(10) 5_567 .
O15 Cd1 O16 53.27(8) . .
N2 Cd1 O14 84.64(10) 4_557 .
N3 Cd1 O14 95.99(10) . .
O13 Cd1 O14 53.85(8) . .
O16 Cd1 O14 143.15(9) 5_567 .
O15 Cd1 O14 93.59(8) . .
O16 Cd1 O14 142.60(8) . .
O11 Cd2 O6 124.97(9) . .
O11 Cd2 O14 86.11(10) . .
O6 Cd2 O14 81.55(9) . .
O11 Cd2 O1 138.92(9) . 6_565
O6 Cd2 O1 95.52(9) . 6_565
O14 Cd2 O1 108.71(10) . 6_565
O11 Cd2 N4 90.85(10) . 8_556
O6 Cd2 N4 86.03(9) . 8_556
O14 Cd2 N4 162.36(10) . 8_556
O1 Cd2 N4 84.84(9) 6_565 8_556
O11 Cd2 O2 84.96(8) . 6_565
O6 Cd2 O2 150.01(9) . 6_565
O14 Cd2 O2 100.79(9) . 6_565
O1 Cd2 O2 55.15(8) 6_565 6_565
N4 Cd2 O2 96.23(10) 8_556 6_565
O11 Cd2 C1 112.05(9) . 6_565
O6 Cd2 C1 122.83(10) . 6_565
O14 Cd2 C1 107.51(10) . 6_565
O1 Cd2 C1 27.43(9) 6_565 6_565
N4 Cd2 C1 89.74(10) 8_556 6_565
O2 Cd2 C1 27.74(9) 6_565 6_565
O10 Cd3 N1 89.23(10) . .
O10 Cd3 O15 102.41(9) . .
N1 Cd3 O15 167.45(9) . .
O10 Cd3 O5 130.79(9) . .
N1 Cd3 O5 86.14(10) . .
O15 Cd3 O5 82.72(9) . .
O10 Cd3 O7 85.90(9) . .
N1 Cd3 O7 99.41(10) . .
O15 Cd3 O7 86.23(9) . .
O5 Cd3 O7 143.16(9) . .
O10 Cd3 O8 137.51(9) . .
N1 Cd3 O8 81.34(10) . .
O15 Cd3 O8 92.88(9) . .
O5 Cd3 O8 90.02(9) . .
O7 Cd3 O8 55.50(9) . .
O10 Cd3 O6 79.25(8) . .
N1 Cd3 O6 97.86(10) . .
O15 Cd3 O6 80.01(8) . .
O5 Cd3 O6 53.12(8) . .
O7 Cd3 O6 157.01(8) . .
O8 Cd3 O6 142.94(8) . .
O10 Cd3 C23 112.10(10) . .
N1 Cd3 C23 91.32(11) . .
O15 Cd3 C23 88.62(9) . .
O5 Cd3 C23 116.95(10) . .
O7 Cd3 C23 27.45(10) . .
O8 Cd3 C23 28.07(10) . .
O6 Cd3 C23 165.59(9) . .
C1 O1 Cd2 93.4(2) . 6_566
C1 O2 Cd2 90.30(19) . 6_566
C22 O5 Cd3 98.6(2) . .
C22 O6 Cd2 161.1(2) . .
C22 O6 Cd3 88.2(2) . .
Cd2 O6 Cd3 106.25(9) . .
C23 O7 Cd3 93.6(2) . .
C23 O8 Cd3 89.5(2) . .
C34 O10 Cd3 169.9(2) . .
C34 O11 Cd2 105.4(2) . .
C46 O13 Cd1 97.2(2) . .
C46 O14 Cd2 131.2(2) . .
C46 O14 Cd1 88.9(2) . .
Cd2 O14 Cd1 139.84(11) . .
C48 O15 Cd3 134.3(2) . .
C48 O15 Cd1 94.3(2) . .
Cd3 O15 Cd1 131.25(10) . .
C48 O16 Cd1 155.2(2) . 5_567
C48 O16 Cd1 93.2(2) . .
Cd1 O16 Cd1 110.40(10) 5_567 .
C58 N1 C56 116.8(3) . .
C58 N1 Cd3 123.0(2) . .
C56 N1 Cd3 119.4(2) . .
C49 N2 C53 116.2(3) . .
C49 N2 Cd1 122.4(3) . 4_547
C53 N2 Cd1 121.3(2) . 4_547
C63 N3 C59 115.2(3) . .
C63 N3 Cd1 124.5(2) . .
C59 N3 Cd1 120.3(2) . .
C68 N4 C66 116.2(3) . .
C68 N4 Cd2 124.0(2) . 8_455
C66 N4 Cd2 119.9(2) . 8_455
O1 C1 O2 121.0(3) . .
O1 C1 C2 120.2(3) . .
O2 C1 C2 118.7(3) . .
O1 C1 Cd2 59.16(17) . 6_566
O2 C1 Cd2 61.96(17) . 6_566
C2 C1 Cd2 177.6(2) . 6_566
C3 C2 C11 119.4(3) . .
C3 C2 C1 119.9(3) . .
C11 C2 C1 120.7(3) . .
C2 C3 C4 121.0(3) . .
C5 C4 C3 121.2(4) . .
C5 C4 C9 119.1(4) . .
C3 C4 C9 119.6(4) . .
C6 C5 C4 120.7(5) . .
C5 C6 C7 120.2(5) . .
C8 C7 C6 121.1(4) . .
C7 C8 C9 120.3(4) . .
C8 C9 C4 118.6(4) . .
C8 C9 C10 122.3(4) . .
C4 C9 C10 119.1(3) . .
C11 C10 C9 119.4(3) . .
C11 C10 C12 120.0(3) . .
C9 C10 C12 120.1(3) . .
O3 C11 C10 118.6(3) . .
O3 C11 C2 120.1(3) . .
C10 C11 C2 121.2(3) . .
C21 C12 C13 119.5(3) . .
C21 C12 C10 117.6(3) . .
C13 C12 C10 122.9(3) . .
C12 C13 C14 121.7(3) . .
C12 C13 C18 119.8(3) . .
C14 C13 C18 118.5(3) . .
C15 C14 C13 120.6(4) . .
C14 C15 C16 121.1(4) . .
C17 C16 C15 120.5(4) . .
C16 C17 C18 120.1(4) . .
C17 C18 C19 122.0(4) . .
C17 C18 C13 119.2(4) . .
C19 C18 C13 118.7(3) . .
C20 C19 C18 121.4(3) . .
C19 C20 C21 118.9(3) . .
C19 C20 C22 120.6(3) . .
C21 C20 C22 120.4(3) . .
O4 C21 C12 117.6(3) . .
O4 C21 C20 120.7(3) . .
C12 C21 C20 121.7(3) . .
O6 C22 O5 120.1(3) . .
O6 C22 C20 122.2(3) . .
O5 C22 C20 117.7(3) . .
O7 C23 O8 121.2(3) . .
O7 C23 C24 120.7(4) . .
O8 C23 C24 118.0(3) . .
O7 C23 Cd3 58.94(19) . .
O8 C23 Cd3 62.38(18) . .
C24 C23 Cd3 178.1(3) . .
C25 C24 C33 119.5(4) . .
C25 C24 C23 119.2(4) . .
C33 C24 C23 121.3(4) . .
C24 C25 C26 121.1(4) . .
C27 C26 C31 118.9(5) . .
C27 C26 C25 122.3(5) . .
C31 C26 C25 118.8(4) . .
C28 C27 C26 120.2(6) . .
C27 C28 C29 120.7(6) . .
C30 C29 C28 119.2(6) . .
C29 C30 C31 123.4(6) . .
C32 C31 C26 119.8(4) . .
C32 C31 C30 122.6(5) . .
C26 C31 C30 117.6(5) . .
C33 C32 C31 119.5(4) . .
C33 C32 C32 119.0(5) . 2_557
C31 C32 C32 121.5(4) . 2_557
O9 C33 C32 118.6(4) . .
O9 C33 C24 120.3(3) . .
C32 C33 C24 121.2(4) . .
O10 C34 O11 121.3(3) . .
O10 C34 C35 121.0(3) . .
O11 C34 C35 117.7(3) . .
C36 C35 C44 119.2(3) . .
C36 C35 C34 120.6(3) . .
C44 C35 C34 120.2(3) . .
C35 C36 C37 121.8(3) . .
C36 C37 C38 122.5(3) . .
C36 C37 C42 118.8(3) . .
C38 C37 C42 118.6(3) . .
C39 C38 C37 121.3(3) . .
C38 C39 C40 119.8(4) . .
C41 C40 C39 120.9(4) . .
C40 C41 C42 121.1(4) . .
C41 C42 C43 122.5(3) . .
C41 C42 C37 118.2(3) . .
C43 C42 C37 119.3(3) . .
C44 C43 C42 119.8(3) . .
C44 C43 C43 117.7(3) . 2_556
C42 C43 C43 122.2(3) . 2_556
O12 C44 C43 117.3(3) . .
O12 C44 C35 121.6(3) . .
C43 C44 C35 121.1(3) . .
O13 C46 O14 120.0(3) . .
O13 C46 C45A 116.1(6) . .
O14 C46 C45A 117.8(5) . .
O13 C46 C45B 118.0(6) . .
O14 C46 C45B 118.2(6) . .
C45A C46 C45B 44.5(7) . .
O16 C48 O15 119.2(3) . .
O16 C48 C47 118.5(3) . .
O15 C48 C47 122.3(3) . .
N2 C49 C50 123.6(4) . .
C51 C50 C49 120.2(4) . .
C52 C51 C50 115.8(3) . .
C52 C51 C54 121.6(3) . .
C50 C51 C54 122.7(3) . .
C51 C52 C53 120.1(4) . .
N2 C53 C52 124.1(4) . .
C57 C54 C55 116.4(3) . .
C57 C54 C51 121.0(3) . .
C55 C54 C51 122.6(3) . .
C56 C55 C54 119.9(4) . .
N1 C56 C55 123.4(4) . .
C58 C57 C54 120.2(3) . .
N1 C58 C57 123.4(3) . .
N3 C59 C60 124.2(4) . .
C61 C60 C59 120.9(4) . .
C62 C61 C60 114.7(3) . .
C62 C61 C64 122.8(3) . .
C60 C61 C64 122.4(3) . .
C61 C62 C63 121.1(4) . .
N3 C63 C62 123.9(4) . .
C65 C64 C67 116.5(3) . .
C65 C64 C61 121.2(3) . .
C67 C64 C61 122.2(3) . .
C66 C65 C64 119.9(3) . .
N4 C66 C65 123.6(3) . .
C68 C67 C64 119.8(3) . .
N4 C68 C67 124.0(3) . .

loop_
_geom_bond_atom_site_label_1
_geom_bond_atom_site_label_2
_geom_bond_distance
_geom_bond_site_symmetry_2
Cd1 N2 2.308(3) 4_557
Cd1 N3 2.321(3) .
Cd1 O13 2.328(3) .
Cd1 O16 2.368(2) 5_567
Cd1 O15 2.405(2) .
Cd1 O16 2.437(3) .
Cd1 O14 2.500(2) .
Cd2 O11 2.262(2) .
Cd2 O6 2.287(2) .
Cd2 O14 2.306(2) .
Cd2 O1 2.342(2) 6_565
Cd2 N4 2.352(3) 8_556
Cd2 O2 2.403(2) 6_565
Cd2 C1 2.723(3) 6_565
Cd3 O10 2.284(2) .
Cd3 N1 2.307(3) .
Cd3 O15 2.313(2) .
Cd3 O5 2.320(2) .
Cd3 O7 2.329(3) .
Cd3 O8 2.404(2) .
Cd3 O6 2.550(3) .
Cd3 C23 2.713(3) .
O1 C1 1.256(4) .
O1 Cd2 2.342(2) 6_566
O2 C1 1.267(4) .
O2 Cd2 2.403(2) 6_566
O3 C11 1.365(4) .
O4 C21 1.357(4) .
O5 C22 1.271(4) .
O6 C22 1.253(4) .
O7 C23 1.253(4) .
O8 C23 1.277(5) .
O9 C33 1.360(5) .
O10 C34 1.246(4) .
O11 C34 1.275(4) .
O12 C44 1.351(4) .
O13 C46 1.260(5) .
O14 C46 1.271(5) .
O15 C48 1.265(4) .
O16 C48 1.251(4) .
O16 Cd1 2.368(2) 5_567
N1 C58 1.320(4) .
N1 C56 1.337(5) .
N2 C49 1.317(5) .
N2 C53 1.318(5) .
N2 Cd1 2.308(3) 4_547
N3 C63 1.312(5) .
N3 C59 1.313(5) .
N4 C68 1.340(4) .
N4 C66 1.342(4) .
N4 Cd2 2.352(3) 8_455
C1 C2 1.495(5) .
C1 Cd2 2.723(3) 6_566
C2 C3 1.362(5) .
C2 C11 1.425(4) .
C3 C4 1.414(5) .
C4 C5 1.411(6) .
C4 C9 1.417(5) .
C5 C6 1.361(7) .
C6 C7 1.382(7) .
C7 C8 1.372(6) .
C8 C9 1.406(5) .
C9 C10 1.423(5) .
C10 C11 1.377(5) .
C10 C12 1.483(5) .
C12 C21 1.371(5) .
C12 C13 1.415(5) .
C13 C14 1.420(5) .
C13 C18 1.424(5) .
C14 C15 1.358(6) .
C15 C16 1.390(7) .
C16 C17 1.378(7) .
C17 C18 1.411(5) .
C18 C19 1.414(5) .
C19 C20 1.373(5) .
C20 C21 1.421(5) .
C20 C22 1.490(5) .
C23 C24 1.481(5) .
C24 C25 1.360(6) .
C24 C33 1.424(5) .
C25 C26 1.416(6) .
C26 C27 1.415(7) .
C26 C31 1.416(7) .
C27 C28 1.363(8) .
C28 C29 1.419(11) .
C29 C30 1.310(9) .
C30 C31 1.418(6) .
C31 C32 1.414(7) .
C32 C33 1.368(5) .
C32 C32 1.508(8) 2_557
C34 C35 1.498(5) .
C35 C36 1.374(5) .
C35 C44 1.431(4) .
C36 C37 1.402(5) .
C37 C38 1.414(5) .
C37 C42 1.440(5) .
C38 C39 1.363(6) .
C39 C40 1.409(6) .
C40 C41 1.360(5) .
C41 C42 1.411(5) .
C42 C43 1.421(4) .
C43 C44 1.375(5) .
C43 C43 1.489(6) 2_556
C45A C46 1.519(5) .
C45B C46 1.529(5) .
C47 C48 1.492(6) .
C49 C50 1.384(6) .
C50 C51 1.378(6) .
C51 C52 1.376(5) .
C51 C54 1.475(5) .
C52 C53 1.378(5) .
C54 C57 1.380(5) .
C54 C55 1.382(5) .
C55 C56 1.374(5) .
C57 C58 1.378(5) .
C59 C60 1.378(6) .
C60 C61 1.365(5) .
C61 C62 1.363(5) .
C61 C64 1.488(4) .
C62 C63 1.382(5) .
C64 C65 1.387(5) .
C64 C67 1.396(5) .
C65 C66 1.378(5) .
C67 C68 1.368(5) .
